data_7220504
loop_
_publ_author_name
'Su, Yanqing'
'Li, Xinxiong'
'Li, Xiaoju'
'Pan, Hui'
'Wang, Ruihu'

_publ_section_title
;
 Effects of hydroxy substituents on Cu(ii) coordination polymers based on
 5-hydroxyisophthalate derivatives and
 1,4-bis(2-methylimidazol-1-yl)benzene
;
_journal_issue 26
_journal_name_full CrystEngComm
_journal_page_first 4883
_journal_paper_doi 10.1039/C5CE00774G
_journal_volume 17
_journal_year 2015
_chemical_formula_sum 'C15 H11 Cu N2 O5'
_chemical_formula_weight 362.80
_chemical_name_systematic
; 
 ? 
;
_space_group_IT_number 14
_symmetry_cell_setting monoclinic
_symmetry_space_group_name_Hall '-P 2ybc'
_symmetry_space_group_name_H-M 'P 1 21/c 1'
_atom_sites_solution_hydrogens geom
_atom_sites_solution_primary direct
_atom_sites_solution_secondary difmap
_audit_block_doi 10.5517/cc141ff1
_audit_creation_method SHELXL-97
_audit_update_record
;
2015-01-18 deposited with the CCDC.
2015-05-19 downloaded from the CCDC.
;
_cell_angle_alpha 90.00
_cell_angle_beta 120.130(5)
_cell_angle_gamma 90.00
_cell_formula_units_Z 4
_cell_length_a 8.7922(6)
_cell_length_b 14.9186(8)
_cell_length_c 13.4193(10)
_cell_measurement_temperature 293(2)
_cell_volume 1522.35(19)
_computing_structure_refinement 'SHELXL-97 (Sheldrick, 2008)'
_computing_structure_solution 'SHELXS-97 (Sheldrick, 2008)'
_diffrn_ambient_temperature 293(2)
_diffrn_measured_fraction_theta_full 0.992
_diffrn_measured_fraction_theta_max 0.992
_diffrn_radiation_monochromator graphite
_diffrn_radiation_source 'fine-focus sealed tube'
_diffrn_radiation_type MoK\a
_diffrn_radiation_wavelength 0.71073
_diffrn_reflns_av_R_equivalents 0.0316
_diffrn_reflns_av_sigmaI/netI 0.0314
_diffrn_reflns_limit_h_max 11
_diffrn_reflns_limit_h_min -11
_diffrn_reflns_limit_k_max 19
_diffrn_reflns_limit_k_min -18
_diffrn_reflns_limit_l_max 17
_diffrn_reflns_limit_l_min -17
_diffrn_reflns_number 12583
_diffrn_reflns_theta_full 27.46
_diffrn_reflns_theta_max 27.46
_diffrn_reflns_theta_min 3.01
_exptl_absorpt_coefficient_mu 1.461
_exptl_absorpt_correction_T_max 0.8797
_exptl_absorpt_correction_T_min 0.7299
_exptl_absorpt_correction_type multi-scan
_exptl_crystal_density_diffrn 1.583
_exptl_crystal_density_method 'not measured'
_exptl_crystal_F_000 736
_exptl_crystal_size_max 0.23
_exptl_crystal_size_mid 0.20
_exptl_crystal_size_min 0.09
_refine_diff_density_max 0.495
_refine_diff_density_min -0.503
_refine_diff_density_rms 0.064
_refine_ls_extinction_method none
_refine_ls_goodness_of_fit_ref 1.088
_refine_ls_hydrogen_treatment mixed
_refine_ls_matrix_type full
_refine_ls_number_parameters 209
_refine_ls_number_reflns 3465
_refine_ls_number_restraints 0
_refine_ls_restrained_S_all 1.088
_refine_ls_R_factor_all 0.0411
_refine_ls_R_factor_gt 0.0372
_refine_ls_shift/su_max 0.005
_refine_ls_shift/su_mean 0.000
_refine_ls_structure_factor_coef Fsqd
_refine_ls_weighting_details 'calc w=1/[\s^2^(Fo^2^)+(0.0404P)^2^+1.0091P] where P=(Fo^2^+2Fc^2^)/3'
_refine_ls_weighting_scheme calc
_refine_ls_wR_factor_gt 0.0897
_refine_ls_wR_factor_ref 0.0922
_reflns_number_gt 3237
_reflns_number_total 3465
_reflns_threshold_expression >2sigma(I)
_cod_data_source_file c5ce00774g2.cif
_cod_data_source_block d:\syq\01\w
_cod_depositor_comments
;
The following automatic conversions were performed:

'_symmetry_cell_setting' value 'Monoclinic' changed to 'monoclinic'
according to
/usr/data/users/saulius/crontab/automatic-downloads/rss-feeds/RSC/lib/dictionaries/cif_core.dic
dictionary named 'cif_core.dic' version 2.4.2 from 2011-04-26.

Automatic conversion script
Id: cif_fix_values 3271 2015-04-21 07:52:19Z andrius 

 Adding full bibliography for 7220504--7220509.cif.
;
_cod_original_cell_volume 1522.35(17)
_cod_original_sg_symbol_H-M P2(1)/c
_cod_database_code 7220504

loop_
_symmetry_equiv_pos_as_xyz
'x, y, z'
'-x, y+1/2, -z+1/2'
'-x, -y, -z'
'x, -y-1/2, z-1/2'

loop_
_atom_site_label
_atom_site_type_symbol
_atom_site_fract_x
_atom_site_fract_y
_atom_site_fract_z
_atom_site_U_iso_or_equiv
_atom_site_adp_type
_atom_site_occupancy
_atom_site_symmetry_multiplicity
_atom_site_calc_flag
_atom_site_refinement_flags
Cu1 Cu -0.32886(3) -0.039100(17) 0.55281(2) 0.02261(10) Uani 1 1 d .
O1 O -0.2692(2) 0.07034(11) 0.50031(14) 0.0295(4) Uani 1 1 d .
O2 O -0.5466(2) 0.12296(11) 0.39980(14) 0.0308(4) Uani 1 1 d .
O3 O -0.6946(2) 0.32461(13) 0.06894(15) 0.0400(4) Uani 1 1 d .
O4 O -0.4985(2) 0.43109(11) 0.10605(13) 0.0294(4) Uani 1 1 d .
O5 O 0.0695(2) 0.28769(18) 0.3955(2) 0.0816(10) Uani 1 1 d .
H5 H 0.1330 0.2553 0.4503 0.098 Uiso 1 1 calc R
N1 N -0.1225(3) -0.04093(13) 0.70859(17) 0.0305(5) Uani 1 1 d .
N2 N 0.1395(3) -0.03237(16) 0.86010(19) 0.0417(6) Uani 1 1 d .
C1 C -0.3859(3) 0.12350(15) 0.43037(19) 0.0267(5) Uani 1 1 d .
C2 C -0.3290(3) 0.19332(16) 0.3764(2) 0.0299(5) Uani 1 1 d .
C3 C -0.1520(3) 0.20735(18) 0.4145(2) 0.0384(6) Uani 1 1 d .
H3 H -0.0670 0.1741 0.4759 0.046 Uiso 1 1 calc R
C4 C -0.1022(3) 0.27073(19) 0.3613(3) 0.0456(7) Uani 1 1 d .
C5 C -0.2286(3) 0.32101(18) 0.2696(2) 0.0398(6) Uani 1 1 d .
H5A H -0.1948 0.3643 0.2347 0.048 Uiso 1 1 calc R
C6 C -0.4061(3) 0.30583(16) 0.23064(19) 0.0291(5) Uani 1 1 d .
C7 C -0.5451(3) 0.35604(16) 0.12795(19) 0.0270(5) Uani 1 1 d .
C8 C -0.4564(3) 0.24280(16) 0.2841(2) 0.0288(5) Uani 1 1 d .
H8 H -0.5750 0.2335 0.2585 0.035 Uiso 1 1 calc R
C9 C 0.1137(4) 0.0225(3) 0.6771(3) 0.0552(9) Uani 1 1 d .
H9A H 0.0442 0.0031 0.5985 0.083 Uiso 1 1 calc R
H9B H 0.2330 0.0029 0.7076 0.083 Uiso 1 1 calc R
H9C H 0.1108 0.0868 0.6803 0.083 Uiso 1 1 calc R
C10 C 0.0419(3) -0.01616(17) 0.7460(2) 0.0306(5) Uani 1 1 d .
C11 C -0.1293(4) -0.0727(3) 0.8024(2) 0.0569(9) Uani 1 1 d .
H11 H -0.2295 -0.0939 0.8014 0.068 Uiso 1 1 calc R
C12 C 0.0321(4) -0.0682(3) 0.8959(3) 0.0669(11) Uani 1 1 d .
H12 H 0.0643 -0.0860 0.9704 0.080 Uiso 1 1 calc R
C13 C 0.3249(3) -0.0153(2) 0.9319(2) 0.0414(6) Uani 1 1 d .
C14 C 0.4372(5) -0.0845(3) 0.9722(4) 0.0993(19) Uani 1 1 d .
H14 H 0.3955 -0.1429 0.9531 0.119 Uiso 1 1 calc R
C15 C 0.3841(5) 0.0687(3) 0.9576(5) 0.0998(19) Uani 1 1 d .
H15 H 0.3059 0.1165 0.9285 0.120 Uiso 1 1 calc R

loop_
_atom_site_aniso_label
_atom_site_aniso_U_11
_atom_site_aniso_U_22
_atom_site_aniso_U_33
_atom_site_aniso_U_23
_atom_site_aniso_U_13
_atom_site_aniso_U_12
Cu1 0.01710(16) 0.02307(16) 0.01984(15) 0.00239(9) 0.00344(11) -0.00161(9)
O1 0.0204(8) 0.0294(8) 0.0297(8) 0.0095(7) 0.0059(7) -0.0019(6)
O2 0.0210(8) 0.0320(9) 0.0328(8) 0.0094(7) 0.0086(7) -0.0014(7)
O3 0.0246(9) 0.0434(10) 0.0358(9) 0.0069(8) 0.0031(8) -0.0068(8)
O4 0.0267(9) 0.0277(8) 0.0251(8) 0.0058(6) 0.0065(7) 0.0000(6)
O5 0.0181(10) 0.0907(19) 0.110(2) 0.0697(17) 0.0126(11) 0.0002(10)
N1 0.0208(10) 0.0361(11) 0.0244(9) 0.0038(8) 0.0036(8) -0.0036(8)
N2 0.0230(11) 0.0575(15) 0.0272(10) 0.0054(10) -0.0002(9) -0.0028(9)
C1 0.0221(11) 0.0256(11) 0.0255(10) 0.0029(9) 0.0067(9) -0.0041(9)
C2 0.0240(11) 0.0278(11) 0.0312(11) 0.0077(9) 0.0088(10) -0.0015(9)
C3 0.0221(12) 0.0380(14) 0.0423(13) 0.0183(11) 0.0068(10) 0.0004(10)
C4 0.0187(12) 0.0465(16) 0.0572(17) 0.0236(13) 0.0084(12) -0.0036(11)
C5 0.0259(13) 0.0377(14) 0.0477(15) 0.0210(12) 0.0125(12) -0.0017(10)
C6 0.0236(11) 0.0280(11) 0.0286(11) 0.0079(9) 0.0079(9) 0.0011(9)
C7 0.0230(11) 0.0297(11) 0.0250(10) 0.0050(9) 0.0096(9) 0.0021(9)
C8 0.0196(11) 0.0293(11) 0.0303(11) 0.0061(9) 0.0071(9) -0.0014(9)
C9 0.0252(14) 0.096(3) 0.0383(15) 0.0120(16) 0.0113(12) -0.0042(15)
C10 0.0192(11) 0.0355(12) 0.0262(11) 0.0003(9) 0.0034(9) 0.0025(9)
C11 0.0341(16) 0.092(3) 0.0303(13) 0.0166(15) 0.0055(12) -0.0177(16)
C12 0.0427(18) 0.109(3) 0.0307(14) 0.0209(17) 0.0048(13) -0.0178(19)
C13 0.0220(13) 0.0530(17) 0.0283(12) 0.0005(11) -0.0029(10) 0.0000(11)
C14 0.0349(19) 0.048(2) 0.136(4) -0.017(2) -0.015(2) 0.0002(15)
C15 0.0295(18) 0.056(2) 0.140(4) -0.020(3) -0.013(2) 0.0104(16)

loop_
_atom_type_symbol
_atom_type_description
_atom_type_scat_dispersion_real
_atom_type_scat_dispersion_imag
_atom_type_scat_source
C C 0.0033 0.0016 'International Tables Vol C Tables 4.2.6.8 and 6.1.1.4'
H H 0.0000 0.0000 'International Tables Vol C Tables 4.2.6.8 and 6.1.1.4'
Cu Cu 0.3201 1.2651 'International Tables Vol C Tables 4.2.6.8 and 6.1.1.4'
N N 0.0061 0.0033 'International Tables Vol C Tables 4.2.6.8 and 6.1.1.4'
O O 0.0106 0.0060 'International Tables Vol C Tables 4.2.6.8 and 6.1.1.4'

loop_
_geom_angle_atom_site_label_1
_geom_angle_atom_site_label_2
_geom_angle_atom_site_label_3
_geom_angle
_geom_angle_site_symmetry_1
_geom_angle_site_symmetry_3
O4 Cu1 O1 89.94(7) 2_445 .
O4 Cu1 N1 163.26(8) 2_445 .
O1 Cu1 N1 97.11(7) . .
O4 Cu1 O2 87.37(7) 2_445 3_456
O1 Cu1 O2 160.60(7) . 3_456
N1 Cu1 O2 90.79(8) . 3_456
O4 Cu1 Cu1 60.12(5) 2_445 3_456
O1 Cu1 Cu1 83.47(5) . 3_456
N1 Cu1 Cu1 135.64(7) . 3_456
O2 Cu1 Cu1 78.53(5) 3_456 3_456
C1 O1 Cu1 121.88(15) . .
C1 O2 Cu1 127.97(14) . 3_456
C7 O4 Cu1 106.75(14) . 2_455
C10 N1 C11 106.9(2) . .
C10 N1 Cu1 130.52(17) . .
C11 N1 Cu1 122.59(18) . .
C10 N2 C12 108.1(2) . .
C10 N2 C13 126.1(2) . .
C12 N2 C13 125.8(2) . .
O2 C1 O1 126.8(2) . .
O2 C1 C2 116.22(19) . .
O1 C1 C2 117.0(2) . .
C3 C2 C8 120.0(2) . .
C3 C2 C1 120.9(2) . .
C8 C2 C1 119.1(2) . .
C4 C3 C2 120.0(2) . .
O5 C4 C3 122.5(2) . .
O5 C4 C5 117.1(2) . .
C3 C4 C5 120.4(2) . .
C4 C5 C6 119.4(2) . .
C8 C6 C5 120.4(2) . .
C8 C6 C7 119.3(2) . .
C5 C6 C7 120.3(2) . .
O3 C7 O4 123.1(2) . .
O3 C7 C6 120.7(2) . .
O4 C7 C6 116.1(2) . .
C6 C8 C2 119.8(2) . .
N1 C10 N2 109.4(2) . .
N1 C10 C9 127.0(2) . .
N2 C10 C9 123.6(2) . .
C12 C11 N1 109.1(3) . .
C11 C12 N2 106.5(3) . .
C15 C13 C14 120.4(3) . .
C15 C13 N2 120.2(3) . .
C14 C13 N2 119.4(3) . .
C13 C14 C15 119.8(4) . 3_657
C13 C15 C14 119.8(3) . 3_657

loop_
_geom_bond_atom_site_label_1
_geom_bond_atom_site_label_2
_geom_bond_distance
_geom_bond_site_symmetry_2
Cu1 O4 1.9488(15) 2_445
Cu1 O1 1.9516(16) .
Cu1 N1 1.9633(19) .
Cu1 O2 1.9667(16) 3_456
Cu1 Cu1 2.8538(5) 3_456
O1 C1 1.263(3) .
O2 C1 1.258(3) .
O2 Cu1 1.9667(16) 3_456
O3 C7 1.237(3) .
O4 C7 1.276(3) .
O4 Cu1 1.9488(15) 2_455
O5 C4 1.363(3) .
N1 C10 1.323(3) .
N1 C11 1.375(3) .
N2 C10 1.350(3) .
N2 C12 1.366(4) .
N2 C13 1.439(3) .
C1 C2 1.492(3) .
C2 C3 1.388(3) .
C2 C8 1.393(3) .
C3 C4 1.382(4) .
C4 C5 1.392(3) .
C5 C6 1.393(3) .
C6 C8 1.383(3) .
C6 C7 1.504(3) .
C9 C10 1.474(4) .
C11 C12 1.343(4) .
C13 C15 1.334(5) .
C13 C14 1.340(5) .
C14 C15 1.388(5) 3_657
C15 C14 1.388(5) 3_657

loop_
_geom_hbond_atom_site_label_D
_geom_hbond_atom_site_label_H
_geom_hbond_atom_site_label_A
_geom_hbond_distance_DH
_geom_hbond_distance_HA
_geom_hbond_distance_DA
_geom_hbond_angle_DHA
_geom_hbond_site_symmetry_A
O5 H5 O3 0.82 1.96 2.771(3) 171.2 4_666
